data_2231951
loop_
_publ_author_name
'Chiririwa, Haleden'
'Meijboom, Reinout'

_publ_section_title
;
 Bis(acrylonitrile-\k<i>N</i>)dichlorido(\h^4^-cycloocta-1,5-diene)ruthenium(II)
;
_journal_coeditor_code JH2321
_journal_issue 10
_journal_name_full 'Acta Crystallographica Section E'
_journal_page_first m1335
_journal_paper_doi 10.1107/S1600536811035380
_journal_volume 67
_journal_year 2011
_chemical_formula_iupac '[Ru Cl2 (C8 H12) (C3 H3 N1)2]'
_chemical_formula_moiety 'C14 H18 Cl2 N2 Ru'
_chemical_formula_sum 'C14 H18 Cl2 N2 Ru'
_chemical_formula_weight 386.27
_chemical_name_systematic
;
Bis(acrylonitrile-\k<i>N</i>)dichlorido(\h^4^-cycloocta-1,5-diene)ruthenium(II)
;
_space_group_IT_number 14
_symmetry_cell_setting monoclinic
_symmetry_space_group_name_Hall '-P 2ybc'
_symmetry_space_group_name_H-M 'P 1 21/c 1'
_atom_sites_solution_hydrogens geom
_atom_sites_solution_primary direct
_atom_sites_solution_secondary difmap
_audit_creation_method 'WinGX routine CIF_UPDATE'
_cell_angle_alpha 90
_cell_angle_beta 101.408(2)
_cell_angle_gamma 90
_cell_formula_units_Z 4
_cell_length_a 7.1079(8)
_cell_length_b 26.818(3)
_cell_length_c 8.1555(10)
_cell_measurement_reflns_used 3596
_cell_measurement_temperature 100(2)
_cell_measurement_theta_max 28.20
_cell_measurement_theta_min 2.66
_cell_volume 1523.9(3)
_computing_cell_refinement 'SAINT-Plus (Bruker, 2007)'
_computing_data_collection 'APEX2 (Bruker, 2007)'
_computing_data_reduction 'SAINT-Plus and XPREP (Bruker, 2007)'
_computing_molecular_graphics 'DIAMOND (Brandenburg & Putz, 2005) and ORTEP-3 (Farrugia, 1997)'
_computing_publication_material 'WinGX (Farrugia, 1999)'
_computing_structure_refinement 'SHELXL97 (Sheldrick, 2008)'
_computing_structure_solution 'SHELXS97 (Sheldrick, 2008)'
_diffrn_ambient_temperature 100(2)
_diffrn_measured_fraction_theta_full 0.998
_diffrn_measured_fraction_theta_max 0.998
_diffrn_measurement_device_type 'Bruker APEXII CCD'
_diffrn_measurement_method '\f and \w'
_diffrn_radiation_monochromator graphite
_diffrn_radiation_source 'fine-focus sealed tube'
_diffrn_radiation_type MoK\a
_diffrn_radiation_wavelength 0.71073
_diffrn_reflns_av_R_equivalents 0.0399
_diffrn_reflns_limit_h_max 8
_diffrn_reflns_limit_h_min -9
_diffrn_reflns_limit_k_max 35
_diffrn_reflns_limit_k_min -35
_diffrn_reflns_limit_l_max 10
_diffrn_reflns_limit_l_min -10
_diffrn_reflns_number 12653
_diffrn_reflns_theta_full 28.29
_diffrn_reflns_theta_max 28.29
_diffrn_reflns_theta_min 1.52
_exptl_absorpt_coefficient_mu 1.367
_exptl_absorpt_correction_type none
_exptl_crystal_colour orange
_exptl_crystal_density_diffrn 1.684
_exptl_crystal_density_method 'not measured'
_exptl_crystal_description rectangular
_exptl_crystal_F_000 776
_exptl_crystal_size_max 0.22
_exptl_crystal_size_mid 0.09
_exptl_crystal_size_min 0.04
_refine_diff_density_max 1.144
_refine_diff_density_min -1.11
_refine_ls_extinction_method none
_refine_ls_goodness_of_fit_ref 1.031
_refine_ls_hydrogen_treatment constr
_refine_ls_matrix_type full
_refine_ls_number_parameters 200
_refine_ls_number_reflns 3776
_refine_ls_number_restraints 0
_refine_ls_restrained_S_all 1.031
_refine_ls_R_factor_all 0.0449
_refine_ls_R_factor_gt 0.033
_refine_ls_shift/su_max 0.001
_refine_ls_shift/su_mean 0
_refine_ls_structure_factor_coef Fsqd
_refine_ls_weighting_details 'calc w=1/[\s^2^(Fo^2^)+(0.0254P)^2^+2.2348P] where P=(Fo^2^+2Fc^2^)/3'
_refine_ls_weighting_scheme calc
_refine_ls_wR_factor_ref 0.0748
_reflns_number_gt 3093
_reflns_number_total 3776
_reflns_threshold_expression I>2\s(I)
_cod_data_source_file jh2321.cif
_cod_data_source_block I
_cod_original_sg_symbol_H-M 'P 21/c'
_cod_database_code 2231951
_cod_database_fobs_code 2231951

loop_
_symmetry_equiv_pos_as_xyz
'x, y, z'
'-x, y+1/2, -z+1/2'
'-x, -y, -z'
'x, -y-1/2, z-1/2'

loop_
_atom_site_type_symbol
_atom_site_label
_atom_site_fract_x
_atom_site_fract_y
_atom_site_fract_z
_atom_site_U_iso_or_equiv
_atom_site_adp_type
_atom_site_calc_flag
_atom_site_refinement_flags
_atom_site_occupancy
_atom_site_disorder_assembly
_atom_site_disorder_group
Ru Ru1 0.50503(3) 0.634032(9) 0.06561(3) 0.01778(7) Uani d . 1 A .
Cl Cl1 0.75368(12) 0.59883(4) 0.27841(13) 0.0487(3) Uani d . 1 . .
Cl Cl2 0.39293(11) 0.68818(3) 0.26070(9) 0.02385(16) Uani d . 1 . .
C C1 0.3571(5) 0.67769(12) -0.1549(4) 0.0284(7) Uani d . 1 . .
H H1 0.3868 0.7064 -0.0866 0.034 Uiso calc R 1 . .
C C2 0.2289(4) 0.64408(13) -0.1127(4) 0.0286(7) Uani d . 1 . .
H H2 0.1739 0.6513 -0.0182 0.034 Uiso calc R 1 . .
C C3 0.1699(5) 0.59630(15) -0.2071(5) 0.0404(9) Uani d . 1 . .
H H3A 0.088 0.6047 -0.3165 0.048 Uiso calc R 1 . .
H H3B 0.0917 0.5762 -0.1436 0.048 Uiso calc R 1 . .
C C4 0.3393(5) 0.56453(14) -0.2372(5) 0.0403(9) Uani d . 1 . .
H H4A 0.3016 0.529 -0.2387 0.048 Uiso calc R 1 . .
H H4B 0.3651 0.5727 -0.3491 0.048 Uiso calc R 1 . .
C C5 0.5230(4) 0.57127(12) -0.1091(5) 0.0283(7) Uani d . 1 . .
H H5 0.5447 0.5507 -0.0124 0.034 Uiso calc R 1 . .
C C6 0.6595(4) 0.60595(13) -0.1271(4) 0.0273(7) Uani d . 1 . .
H H6 0.7733 0.6072 -0.0434 0.033 Uiso calc R 1 . .
C C7 0.6410(5) 0.64203(13) -0.2703(4) 0.0333(8) Uani d . 1 . .
H H7A 0.6502 0.6233 -0.373 0.04 Uiso calc R 1 . .
H H7B 0.7503 0.6656 -0.2476 0.04 Uiso calc R 1 . .
C C8 0.4539(6) 0.67198(14) -0.3029(4) 0.0369(9) Uani d . 1 . .
H H8A 0.4812 0.7057 -0.3421 0.044 Uiso calc R 1 . .
H H8B 0.3627 0.6557 -0.3947 0.044 Uiso calc R 1 . .
C C23 0.2232(5) 0.48525(13) 0.3860(4) 0.0343(8) Uani d . 1 A .
H H23A 0.3572 0.4795 0.3995 0.041 Uiso calc R 1 . .
H H23B 0.1468 0.4638 0.4388 0.041 Uiso calc R 1 . .
N N1 0.6921(4) 0.68978(11) 0.0491(3) 0.0305(7) Uani d . 1 . .
C C11A 0.7543(16) 0.7291(4) 0.0267(11) 0.0137(18) Uani d P 0.419(13) A 1
C C12A 0.8507(12) 0.7726(3) -0.0172(8) 0.015(2) Uani d P 0.419(13) A 1
H H12A 0.7749 0.8 -0.0659 0.018 Uiso calc PR 0.419(13) A 1
C C13A 1.0368(13) 0.7766(3) 0.0062(10) 0.022(2) Uani d P 0.419(13) A 1
H H13A 1.116 0.7498 0.0546 0.027 Uiso calc PR 0.419(13) A 1
H H13B 1.0932 0.8063 -0.0253 0.027 Uiso calc PR 0.419(13) A 1
C C11B 0.8206(11) 0.7163(3) 0.0505(9) 0.0170(14) Uani d P 0.581(13) A 2
C C12B 0.9662(8) 0.7536(2) 0.0446(6) 0.0183(17) Uani d P 0.581(13) A 2
H H12B 1.0946 0.7477 0.1006 0.022 Uiso calc PR 0.581(13) A 2
C C13B 0.9232(10) 0.7954(3) -0.0371(7) 0.0249(18) Uani d P 0.581(13) A 2
H H13C 0.7951 0.8016 -0.0934 0.03 Uiso calc PR 0.581(13) A 2
H H13D 1.0202 0.8196 -0.04 0.03 Uiso calc PR 0.581(13) A 2
N N2 0.3376(4) 0.58267(10) 0.1480(4) 0.0267(6) Uani d . 1 . .
C C21 0.2527(5) 0.55592(12) 0.2127(4) 0.0277(7) Uani d . 1 A .
C C22 0.1436(5) 0.52268(13) 0.2946(4) 0.0288(7) Uani d . 1 . .
H H22 0.0094 0.5279 0.2824 0.035 Uiso calc R 1 A .

loop_
_atom_site_aniso_label
_atom_site_aniso_U_11
_atom_site_aniso_U_22
_atom_site_aniso_U_33
_atom_site_aniso_U_12
_atom_site_aniso_U_13
_atom_site_aniso_U_23
Ru1 0.01229(11) 0.01244(12) 0.02730(13) -0.00135(9) 0.00074(8) 0.00569(10)
Cl1 0.0245(4) 0.0659(7) 0.0537(6) 0.0169(4) 0.0029(4) 0.0357(5)
Cl2 0.0281(4) 0.0196(4) 0.0208(3) -0.0016(3) -0.0026(3) 0.0012(3)
C1 0.0391(18) 0.0215(16) 0.0185(14) 0.0115(14) -0.0093(13) -0.0031(12)
C2 0.0191(14) 0.0326(19) 0.0292(16) 0.0094(13) -0.0074(12) -0.0133(14)
C3 0.0209(16) 0.048(2) 0.051(2) -0.0056(16) 0.0036(15) -0.0299(19)
C4 0.0284(17) 0.032(2) 0.066(2) -0.0121(16) 0.0226(17) -0.0284(19)
C5 0.0253(16) 0.0136(15) 0.052(2) 0.0035(13) 0.0211(14) -0.0012(14)
C6 0.0191(14) 0.0271(18) 0.0379(17) -0.0002(13) 0.0110(13) 0.0002(14)
C7 0.042(2) 0.0281(19) 0.0309(17) -0.0093(16) 0.0109(15) -0.0038(14)
C8 0.058(2) 0.030(2) 0.0201(15) 0.0067(18) 0.0004(15) -0.0025(14)
C23 0.039(2) 0.0249(18) 0.045(2) -0.0067(16) 0.0227(16) -0.0051(16)
N1 0.0380(16) 0.0328(17) 0.0196(12) -0.0209(14) 0.0030(11) 0.0011(12)
C11A 0.016(5) 0.009(4) 0.015(4) 0.004(3) -0.001(3) 0.004(3)
C12A 0.019(4) 0.011(4) 0.014(3) 0.000(3) 0.004(3) 0.000(3)
C13A 0.020(5) 0.019(4) 0.026(4) -0.005(4) -0.001(3) 0.003(3)
C11B 0.017(3) 0.016(4) 0.017(3) 0.007(3) -0.001(2) 0.000(2)
C12B 0.014(3) 0.018(3) 0.021(3) -0.002(2) -0.001(2) -0.002(2)
C13B 0.023(3) 0.029(4) 0.021(3) -0.005(3) 0.001(2) 0.001(3)
N2 0.0216(13) 0.0173(14) 0.0450(16) -0.0011(11) 0.0155(12) -0.0004(12)
C21 0.0246(16) 0.0177(16) 0.0448(19) -0.0023(13) 0.0163(14) -0.0074(14)
C22 0.0235(16) 0.0261(18) 0.0420(18) -0.0075(14) 0.0191(14) -0.0071(15)

loop_
_atom_type_symbol
_atom_type_description
_atom_type_scat_dispersion_real
_atom_type_scat_dispersion_imag
_atom_type_scat_source
C C 0.0033 0.0016 'International Tables Vol C Tables 4.2.6.8 and 6.1.1.4'
H H 0 0 'International Tables Vol C Tables 4.2.6.8 and 6.1.1.4'
N N 0.0061 0.0033 'International Tables Vol C Tables 4.2.6.8 and 6.1.1.4'
Cl Cl 0.1484 0.1585 'International Tables Vol C Tables 4.2.6.8 and 6.1.1.4'
Ru Ru -1.2594 0.8363 'International Tables Vol C Tables 4.2.6.8 and 6.1.1.4'

loop_
_geom_angle_atom_site_label_1
_geom_angle_atom_site_label_2
_geom_angle_atom_site_label_3
_geom_angle
N2 Ru1 N1 164.62(11)
N2 Ru1 C2 78.32(13)
N1 Ru1 C2 112.03(13)
N2 Ru1 C6 114.26(11)
N1 Ru1 C6 77.28(12)
C2 Ru1 C6 94.29(12)
N2 Ru1 C5 79.02(11)
N1 Ru1 C5 113.25(12)
C2 Ru1 C5 80.06(12)
C6 Ru1 C5 35.98(11)
N2 Ru1 C1 114.32(13)
N1 Ru1 C1 76.67(12)
C2 Ru1 C1 36.00(13)
C6 Ru1 C1 80.07(12)
C5 Ru1 C1 87.62(12)
N2 Ru1 Cl2 84.11(8)
N1 Ru1 Cl2 84.59(9)
C2 Ru1 Cl2 89.67(9)
C6 Ru1 Cl2 161.63(9)
C5 Ru1 Cl2 161.70(8)
C1 Ru1 Cl2 92.95(9)
N2 Ru1 Cl1 83.67(8)
N1 Ru1 Cl1 86.52(9)
C2 Ru1 Cl1 161.43(10)
C6 Ru1 Cl1 88.96(9)
C5 Ru1 Cl1 92.18(10)
C1 Ru1 Cl1 161.56(10)
Cl2 Ru1 Cl1 92.97(3)
C2 C1 C8 124.3(3)
C2 C1 Ru1 71.52(18)
C8 C1 Ru1 112.0(2)
C2 C1 H1 117.9
C8 C1 H1 117.9
Ru1 C1 H1 86.4
C1 C2 C3 124.1(3)
C1 C2 Ru1 72.48(17)
C3 C2 Ru1 110.6(2)
C1 C2 H2 118
C3 C2 H2 118
Ru1 C2 H2 86.9
C2 C3 C4 113.9(3)
C2 C3 H3A 108.8
C4 C3 H3A 108.8
C2 C3 H3B 108.8
C4 C3 H3B 108.8
H3A C3 H3B 107.7
C5 C4 C3 114.9(3)
C5 C4 H4A 108.6
C3 C4 H4A 108.6
C5 C4 H4B 108.6
C3 C4 H4B 108.6
H4A C4 H4B 107.5
C6 C5 C4 122.6(3)
C6 C5 Ru1 71.78(19)
C4 C5 Ru1 112.4(2)
C6 C5 H5 118.7
C4 C5 H5 118.7
Ru1 C5 H5 85.9
C5 C6 C7 124.3(3)
C5 C6 Ru1 72.24(19)
C7 C6 Ru1 110.7(2)
C5 C6 H6 117.8
C7 C6 H6 117.8
Ru1 C6 H6 87.1
C6 C7 C8 114.3(3)
C6 C7 H7A 108.7
C8 C7 H7A 108.7
C6 C7 H7B 108.7
C8 C7 H7B 108.7
H7A C7 H7B 107.6
C1 C8 C7 115.6(3)
C1 C8 H8A 108.4
C7 C8 H8A 108.4
C1 C8 H8B 108.4
C7 C8 H8B 108.4
H8A C8 H8B 107.4
C22 C23 H23A 120
C22 C23 H23B 120
H23A C23 H23B 120
C11B N1 Ru1 169.3(5)
C11A N1 Ru1 161.6(6)
N1 C11A C12A 170.1(10)
C13A C12A C11A 123.5(9)
C13A C12A H12A 118.3
C11A C12A H12A 118.3
C12A C13A H13A 120
C12A C13A H13B 120
H13A C13A H13B 120
N1 C11B C12B 173.7(8)
C13B C12B C11B 120.9(7)
C13B C12B H12B 119.6
C11B C12B H12B 119.6
C12B C13B H13C 120
C12B C13B H13D 120
H13C C13B H13D 120
C21 N2 Ru1 171.8(3)
N2 C21 C22 179.2(3)
C23 C22 C21 122.0(3)
C23 C22 H22 119
C21 C22 H22 119

loop_
_geom_bond_atom_site_label_1
_geom_bond_atom_site_label_2
_geom_bond_distance
Ru1 N2 2.021(3)
Ru1 N1 2.023(3)
Ru1 C2 2.216(3)
Ru1 C6 2.219(3)
Ru1 C5 2.225(3)
Ru1 C1 2.228(3)
Ru1 Cl2 2.4035(8)
Ru1 Cl1 2.4111(9)
C1 C2 1.373(5)
C1 C8 1.511(5)
C1 H1 0.95
C2 C3 1.511(5)
C2 H2 0.95
C3 C4 1.534(5)
C3 H3A 0.99
C3 H3B 0.99
C4 C5 1.513(5)
C4 H4A 0.99
C4 H4B 0.99
C5 C6 1.373(4)
C5 H5 0.95
C6 C7 1.503(5)
C6 H6 0.95
C7 C8 1.532(5)
C7 H7A 0.99
C7 H7B 0.99
C8 H8A 0.99
C8 H8B 0.99
C23 C22 1.310(5)
C23 H23A 0.95
C23 H23B 0.95
N1 C11B 1.156(7)
N1 C11A 1.171(9)
C11A C12A 1.434(13)
C12A C13A 1.303(14)
C12A H12A 0.95
C13A H13A 0.95
C13A H13B 0.95
C11B C12B 1.447(10)
C12B C13B 1.309(11)
C12B H12B 0.95
C13B H13C 0.95
C13B H13D 0.95
N2 C21 1.132(4)
C21 C22 1.431(4)
C22 H22 0.95

loop_
_geom_torsion_atom_site_label_1
_geom_torsion_atom_site_label_2
_geom_torsion_atom_site_label_3
_geom_torsion_atom_site_label_4
_geom_torsion
N2 Ru1 C1 C2 -0.5(2)
N1 Ru1 C1 C2 -169.1(2)
C6 Ru1 C1 C2 111.7(2)
C5 Ru1 C1 C2 76.3(2)
Cl2 Ru1 C1 C2 -85.38(18)
Cl1 Ru1 C1 C2 166.0(2)
N2 Ru1 C1 C8 -120.9(2)
N1 Ru1 C1 C8 70.5(3)
C2 Ru1 C1 C8 -120.4(3)
C6 Ru1 C1 C8 -8.7(2)
C5 Ru1 C1 C8 -44.1(3)
Cl2 Ru1 C1 C8 154.2(2)
Cl1 Ru1 C1 C8 45.7(4)
C8 C1 C2 C3 1.1(5)
Ru1 C1 C2 C3 -103.4(3)
C8 C1 C2 Ru1 104.5(3)
N2 Ru1 C2 C1 179.5(2)
N1 Ru1 C2 C1 11.4(2)
C6 Ru1 C2 C1 -66.6(2)
C5 Ru1 C2 C1 -99.8(2)
Cl2 Ru1 C2 C1 95.47(18)
Cl1 Ru1 C2 C1 -166.1(2)
N2 Ru1 C2 C3 -59.9(3)
N1 Ru1 C2 C3 132.0(3)
C6 Ru1 C2 C3 54.0(3)
C5 Ru1 C2 C3 20.8(3)
C1 Ru1 C2 C3 120.6(3)
Cl2 Ru1 C2 C3 -144.0(3)
Cl1 Ru1 C2 C3 -45.6(4)
C1 C2 C3 C4 50.4(5)
Ru1 C2 C3 C4 -31.9(4)
C2 C3 C4 C5 27.1(5)
C3 C4 C5 C6 -90.6(4)
C3 C4 C5 Ru1 -8.5(4)
N2 Ru1 C5 C6 -168.3(2)
N1 Ru1 C5 C6 1.9(2)
C2 Ru1 C5 C6 111.8(2)
C1 Ru1 C5 C6 76.3(2)
Cl2 Ru1 C5 C6 168.5(2)
Cl1 Ru1 C5 C6 -85.2(2)
N2 Ru1 C5 C4 73.1(3)
N1 Ru1 C5 C4 -116.6(2)
C2 Ru1 C5 C4 -6.8(3)
C6 Ru1 C5 C4 -118.5(4)
C1 Ru1 C5 C4 -42.2(3)
Cl2 Ru1 C5 C4 49.9(5)
Cl1 Ru1 C5 C4 156.2(2)
C4 C5 C6 C7 2.2(5)
Ru1 C5 C6 C7 -103.3(3)
C4 C5 C6 Ru1 105.5(3)
N2 Ru1 C6 C5 12.6(2)
N1 Ru1 C6 C5 -178.2(2)
C2 Ru1 C6 C5 -66.5(2)
C1 Ru1 C6 C5 -99.7(2)
Cl2 Ru1 C6 C5 -168.5(2)
Cl1 Ru1 C6 C5 95.1(2)
N2 Ru1 C6 C7 133.4(2)
N1 Ru1 C6 C7 -57.4(2)
C2 Ru1 C6 C7 54.3(2)
C5 Ru1 C6 C7 120.8(3)
C1 Ru1 C6 C7 21.1(2)
Cl2 Ru1 C6 C7 -47.7(4)
Cl1 Ru1 C6 C7 -144.0(2)
C5 C6 C7 C8 51.7(5)
Ru1 C6 C7 C8 -30.5(3)
C2 C1 C8 C7 -87.3(4)
Ru1 C1 C8 C7 -5.3(4)
C6 C7 C8 C1 24.1(4)
N2 Ru1 N1 C11B 72(2)
C2 Ru1 N1 C11B -157(2)
C6 Ru1 N1 C11B -68(2)
C5 Ru1 N1 C11B -69(2)
C1 Ru1 N1 C11B -150(2)
Cl2 Ru1 N1 C11B 115(2)
Cl1 Ru1 N1 C11B 22(2)
N2 Ru1 N1 C11A -101.0(15)
C2 Ru1 N1 C11A 29.3(15)
C6 Ru1 N1 C11A 118.8(15)
C5 Ru1 N1 C11A 117.7(15)
C1 Ru1 N1 C11A 36.2(15)
Cl2 Ru1 N1 C11A -58.1(15)
Cl1 Ru1 N1 C11A -151.4(15)
